data_7717552
loop_
_publ_author_name
'Patra, Kamaless'
'Brennessel, William W.'
'Matson, Ellen'

_publ_section_title
;
 pKa of Alcohols Dictate their Reactivity with Reduced Uranium-substituted
 Thiomolybdate Clusters
;
_journal_name_full 'Dalton Transactions'
_journal_paper_doi 10.1039/D4DT02803A
_journal_year 2024
_chemical_absolute_configuration ad
_chemical_formula_moiety 'C52 H70 Mo3 O2 S4 U, C6 D6'
_chemical_formula_sum 'C58 H70 D6 Mo3 O2 S4 U'
_chemical_formula_weight 1465.31
_space_group_crystal_system orthorhombic
_space_group_IT_number 19
_space_group_name_Hall 'P 2ac 2ab'
_space_group_name_H-M_alt 'P 21 21 21'
_atom_sites_solution_hydrogens geom
_atom_sites_solution_primary dual
_atom_sites_solution_secondary difmap
_audit_creation_method
;
Olex2 1.5
(compiled 2023.08.24 svn.re1ec1418 for OlexSys, GUI svn.r6817)
;
_audit_update_record
;
2024-10-04 deposited with the CCDC.	2024-11-20 downloaded from the CCDC.
;
_cell_angle_alpha 90
_cell_angle_beta 90
_cell_angle_gamma 90
_cell_formula_units_Z 4
_cell_length_a 10.99181(6)
_cell_length_b 20.28569(11)
_cell_length_c 24.73170(15)
_cell_measurement_reflns_used 39275
_cell_measurement_temperature 100.01(10)
_cell_measurement_theta_max 79.5680
_cell_measurement_theta_min 2.8210
_cell_volume 5514.59(5)
_computing_cell_refinement 'CrysAlisPro 1.171.42.101a (Rigaku OD, 2023)'
_computing_data_collection 'CrysAlisPro 1.171.42.101a (Rigaku OD, 2023)'
_computing_data_reduction 'CrysAlisPro 1.171.42.101a (Rigaku OD, 2023)'
_computing_molecular_graphics 'Olex2 1.5 (Dolomanov et al., 2009)'
_computing_publication_material 'Olex2 1.5 (Dolomanov et al., 2009)'
_computing_structure_refinement 'SHELXL 2019/3 (Sheldrick, 2015b)'
_computing_structure_solution 'SHELXT 2018/2 (Sheldrick, 2015a)'
_diffrn_ambient_environment N~2~
_diffrn_ambient_temperature 100.01(10)
_diffrn_detector 'Hybrid Pixel Array Detector'
_diffrn_detector_area_resol_mean 10.0000
_diffrn_detector_type HyPix
_diffrn_measured_fraction_theta_full 0.999
_diffrn_measured_fraction_theta_max 0.990
_diffrn_measurement_details
;
List of Runs (angles in degrees, time in seconds):

  # Type    Start    End  Width  t~exp~   \w     \q     \k     \f   Frames
#--------------------------------------------------------------------------
  1  \w   -118.00 -68.00   0.50    1.00    --  -47.06-133.00-131.00  100
  2  \w     52.00 116.00   0.50    1.00    --   47.06-159.00 -23.00  128
  3  \w    -92.00 -21.00   0.50    4.00    --  -91.75 133.00 -63.00  142
  4  \w   -166.00 -75.00   0.50    4.00    --  -91.75 -10.00 -88.00  182
  5  \w     42.00 121.00   0.50    4.00    --  113.25-137.00  50.00  158
  6  \w     97.00 178.00   0.50    4.00    --  113.25  10.00  85.00  162
  7  \w     45.00 110.00   0.50    4.00    --  113.25-118.00 129.00  130
  8  \w     -9.00  28.00   0.50    1.00    --  -47.06  19.00-150.00   74
  9  \w     -9.00  28.00   0.50    1.00    --  -47.06  19.00 120.00   74
 10  \w     -9.00  28.00   0.50    1.00    --  -47.06  19.00 150.00   74
 11  \w     -9.00  28.00   0.50    1.00    --  -47.06  19.00  90.00   74
 12  \w    -31.00  26.00   0.50    1.00    --  -47.06  38.00-120.00  114
 13  \w     42.00  83.00   0.50    4.00    --  113.25 -61.00 -60.00   82
 14  \w     42.00  83.00   0.50    4.00    --  113.25 -61.00  60.00   82
 15  \w     42.00  83.00   0.50    4.00    --  113.25 -61.00  30.00   82
 16  \w     42.00 106.00   0.50    4.00    --  113.25 -94.00-180.00  128
 17  \w     42.00  83.00   0.50    4.00    --  113.25 -61.00-180.00   82
 18  \w     42.00 106.00   0.50    4.00    --  113.25 -94.00 120.00  128
 19  \w     97.00 178.00   0.50    4.00    --  113.25  61.00 -90.00  162
 20  \w     42.00  83.00   0.50    4.00    --  113.25 -61.00 120.00   82
 21  \w     42.00 106.00   0.50    4.00    --  113.25 -94.00-150.00  128
 22  \w    101.00 178.00   0.50    4.00    --  113.25  45.00   0.00  154
 23  \w     42.00 106.00   0.50    4.00    --  113.25 -94.00 150.00  128
 24  \w    100.00 178.00   0.50    4.00    --  113.25  15.00-180.00  156
 25  \w     42.00  83.00   0.50    4.00    --  113.25 -61.00 -90.00   82
 26  \w    101.00 178.00   0.50    4.00    --  113.25  45.00-120.00  154
 27  \w     42.00 106.00   0.50    4.00    --  113.25 -94.00-120.00  128
 28  \w     42.00  83.00   0.50    4.00    --  113.25 -61.00   0.00   82
 29  \w     25.00 120.00   0.50    1.00    --   47.06  77.00 -30.00  190
 30  \w     32.00 114.00   0.50    1.00    --   47.06  57.00-150.00  164
 31  \w     25.00 120.00   0.50    1.00    --   47.06  77.00  90.00  190
;
_diffrn_measurement_device 'four-circle diffractometer'
_diffrn_measurement_device_type 'XtaLAB Synergy, Dualflex, HyPix'
_diffrn_measurement_method '\w scans'
_diffrn_orient_matrix_type 'CrysAlisPro convention (1999,Acta A55,543-557)'
_diffrn_orient_matrix_UB_11 -0.0189599000
_diffrn_orient_matrix_UB_12 0.0746235000
_diffrn_orient_matrix_UB_13 0.0079036000
_diffrn_orient_matrix_UB_21 0.0003713000
_diffrn_orient_matrix_UB_22 -0.0096488000
_diffrn_orient_matrix_UB_23 0.0617700000
_diffrn_orient_matrix_UB_31 0.1389054000
_diffrn_orient_matrix_UB_32 0.0101999000
_diffrn_orient_matrix_UB_33 0.0008782000
_diffrn_radiation_monochromator mirror
_diffrn_radiation_probe x-ray
_diffrn_radiation_type 'Cu K\a'
_diffrn_radiation_wavelength 1.54184
_diffrn_reflns_av_R_equivalents 0.0481
_diffrn_reflns_av_unetI/netI 0.0330
_diffrn_reflns_Laue_measured_fraction_full 0.999
_diffrn_reflns_Laue_measured_fraction_max 0.990
_diffrn_reflns_limit_h_max 13
_diffrn_reflns_limit_h_min -10
_diffrn_reflns_limit_k_max 25
_diffrn_reflns_limit_k_min -25
_diffrn_reflns_limit_l_max 31
_diffrn_reflns_limit_l_min -31
_diffrn_reflns_number 63887
_diffrn_reflns_point_group_measured_fraction_full 0.999
_diffrn_reflns_point_group_measured_fraction_max 0.980
_diffrn_reflns_theta_full 74.504
_diffrn_reflns_theta_max 80.235
_diffrn_reflns_theta_min 2.817
_diffrn_source 'micro-focus sealed X-ray tube'
_diffrn_source_type 'PhotonJet (Cu) X-ray Source'
_exptl_absorpt_coefficient_mu 15.345
_exptl_absorpt_correction_T_max 1.00000
_exptl_absorpt_correction_T_min 0.48802
_exptl_absorpt_correction_type multi-scan
_exptl_absorpt_process_details
;
CrysAlisPro 1.171.42.101a (Rigaku Oxford Diffraction, 2023)
Empirical absorption correction using spherical harmonics,
implemented in SCALE3 ABSPACK scaling algorithm.
;
_exptl_crystal_colour brown
_exptl_crystal_colour_primary brown
_exptl_crystal_density_diffrn 1.765
_exptl_crystal_description needle
_exptl_crystal_F_000 2888
_exptl_crystal_size_max 0.138
_exptl_crystal_size_mid 0.038
_exptl_crystal_size_min 0.015
_refine_diff_density_max 1.454
_refine_diff_density_min -0.874
_refine_diff_density_rms 0.120
_refine_ls_abs_structure_details
;
 Flack x determined using 4830 quotients [(I+)-(I-)]/[(I+)+(I-)]
 (Parsons, Flack and Wagner, Acta Cryst. B69 (2013) 249-259).
;
_refine_ls_abs_structure_Flack -0.0237(17)
_refine_ls_extinction_method none
_refine_ls_goodness_of_fit_ref 1.057
_refine_ls_hydrogen_treatment constr
_refine_ls_matrix_type full
_refine_ls_number_parameters 734
_refine_ls_number_reflns 11807
_refine_ls_number_restraints 332
_refine_ls_restrained_S_all 1.045
_refine_ls_R_factor_all 0.0264
_refine_ls_R_factor_gt 0.0249
_refine_ls_shift/su_max 0.002
_refine_ls_shift/su_mean 0.000
_refine_ls_structure_factor_coef Fsqd
_refine_ls_weighting_details 'w=1/[\s^2^(Fo^2^)+19.6747P] where P=(Fo^2^+2Fc^2^)/3'
_refine_ls_weighting_scheme calc
_refine_ls_wR_factor_gt 0.0541
_refine_ls_wR_factor_ref 0.0547
_reflns_Friedel_coverage 0.795
_reflns_Friedel_fraction_full 0.998
_reflns_Friedel_fraction_max 0.968
_reflns_number_gt 11423
_reflns_number_total 11807
_reflns_threshold_expression 'I > 2\s(I)'
_cod_data_source_file d4dt02803a2.cif
_cod_data_source_block matkp19
_cod_database_code 7717552
_shelx_shelxl_version_number 2019/3
_shelx_space_group_comment
;
The symmetry employed for this shelxl refinement is uniquely defined
by the following loop, which should always be used as a source of
symmetry information in preference to the above space-group names.
They are only intended as comments.
;
_shelx_estimated_absorpt_t_max 0.802
_shelx_estimated_absorpt_t_min 0.226
_olex2_refinement_description
;
1. Fixed Uiso
 At 1.2 times of:
  All C(H) groups
 At 1.5 times of:
  All C(H,H,H) groups
2. Uiso/Uaniso restraints and constraints
All non-hydrogen atoms have similar U: within 1.2A with sigma of 0.01 and sigma
for terminal atoms of 0.02 within 1.2A
Uanis(C48) \\sim Ueq, Uanis(C52') \\sim Ueq: with sigma of 0.005 and sigma for
terminal atoms of 0.01
3. Rigid body (RIGU) restrains
 C47, C48', C49', C50', C51', C52'
 with sigma for 1-2 distances of 0.004 and sigma for 1-3 distances of 0.004
4. Same fragment restrains
{C53, C58, C57, C56, C55, C54} sigma for 1-2: 0.02, 1-3: 0.04
{C54, C55, C56, C57, C58, C53} sigma for 1-2: 0.02, 1-3: 0.04
{C53A, C54A, C55A, C56A, C57A, C58A} sigma for 1-2: 0.02, 1-3: 0.04
as in
{C53, C54, C55, C56, C57, C58}
{C47, C52, C51, C50, C49, C48} sigma for 1-2: 0.02, 1-3: 0.04
{C47, C48', C49', C50', C51', C52'} sigma for 1-2: 0.02, 1-3: 0.04
as in
{C47, C48, C49, C50, C51, C52}
5. Others
 Sof(C48')=Sof(H48')=Sof(C49')=Sof(H49')=Sof(C50')=Sof(H50')=Sof(C51')=
 Sof(H51')=Sof(C52')=Sof(H52')=1-FVAR(1)
 Sof(C48)=Sof(H48)=Sof(C49)=Sof(H49)=Sof(C50)=Sof(H50)=Sof(C51)=Sof(H51)=
 Sof(C52)=Sof(H52)=FVAR(1)
 Sof(C53A)=Sof(D53A)=Sof(C54A)=Sof(D54A)=Sof(C55A)=Sof(D55A)=Sof(C56A)=
 Sof(D56A)=Sof(C57A)=Sof(D57A)=Sof(C58A)=Sof(D58A)=1-FVAR(2)
 Sof(C53)=Sof(D53)=Sof(C54)=Sof(D54)=Sof(C55)=Sof(D55)=Sof(C56)=Sof(D56)=
 Sof(C57)=Sof(D57)=Sof(C58)=Sof(D58)=FVAR(2)
6.a Aromatic/amide H refined with riding coordinates:
 C42(H42), C43(H43), C44(H44), C45(H45), C46(H46), C48(H48), C49(H49),
 C50(H50), C51(H51), C52(H52), C53(D53), C54(D54), C55(D55), C56(D56), C57(D57),
  C58(D58), C48'(H48'), C49'(H49'), C50'(H50'), C51'(H51'), C52'(H52'),
 C53A(D53A), C54A(D54A), C55A(D55A), C56A(D56A), C57A(D57A), C58A(D58A)
6.b Idealised Me refined as rotating group:
 C6(H6A,H6B,H6C), C7(H7A,H7B,H7C), C8(H8A,H8B,H8C), C9(H9A,H9B,H9C), C10(H10A,
 H10B,H10C), C16(H16A,H16B,H16C), C17(H17A,H17B,H17C), C18(H18A,H18B,H18C),
 C19(H19A,H19B,H19C), C20(H20A,H20B,H20C), C26(H26A,H26B,H26C), C27(H27A,H27B,
 H27C), C28(H28A,H28B,H28C), C29(H29A,H29B,H29C), C30(H30A,H30B,H30C), C36(H36A,
 H36B,H36C), C37(H37A,H37B,H37C), C38(H38A,H38B,H38C), C39(H39A,H39B,H39C),
 C40(H40A,H40B,H40C)
;
_olex2_submission_original_sample_id matkp19
_olex2_submission_special_instructions 'No special instructions were received'
_oxdiff_exptl_absorpt_empirical_details
;
Empirical correction (ABSPACK) includes:
- Absorption correction using spherical harmonics
- Frame scaling
;
_oxdiff_exptl_absorpt_empirical_full_max 2.170
_oxdiff_exptl_absorpt_empirical_full_min 0.720

loop_
_space_group_symop_operation_xyz
'x, y, z'
'-x+1/2, -y, z+1/2'
'-x, y+1/2, -z+1/2'
'x+1/2, -y+1/2, -z'

loop_
_atom_site_label
_atom_site_type_symbol
_atom_site_fract_x
_atom_site_fract_y
_atom_site_fract_z
_atom_site_U_iso_or_equiv
_atom_site_adp_type
_atom_site_occupancy
_atom_site_site_symmetry_order
_atom_site_calc_flag
_atom_site_refinement_flags_posn
_atom_site_refinement_flags_adp
_atom_site_refinement_flags_occupancy
_atom_site_disorder_assembly
_atom_site_disorder_group
U1 U 0.30846(2) 0.51604(2) 0.72506(2) 0.01411(5) Uani 1 1 d . . . . .
Mo1 Mo 0.12886(4) 0.43698(2) 0.62253(2) 0.01379(10) Uani 1 1 d . . . . .
Mo2 Mo 0.32965(4) 0.36129(2) 0.64808(2) 0.01273(10) Uani 1 1 d . . . . .
Mo3 Mo 0.36269(4) 0.46844(2) 0.57420(2) 0.01333(10) Uani 1 1 d . . . . .
S1 S 0.18398(15) 0.40065(7) 0.71041(6) 0.0165(3) Uani 1 1 d . . . . .
S2 S 0.22575(13) 0.54062(7) 0.62003(7) 0.0151(3) Uani 1 1 d . . . . .
S3 S 0.47354(14) 0.44857(7) 0.65541(7) 0.0148(3) Uani 1 1 d . . . . .
S4 S 0.24526(14) 0.37485(7) 0.56280(6) 0.0138(3) Uani 1 1 d . . . . .
O1 O 0.1393(4) 0.5334(2) 0.7666(2) 0.0204(10) Uani 1 1 d . . . . .
O2 O 0.3908(4) 0.4627(2) 0.79020(18) 0.0196(10) Uani 1 1 d . . . . .
C1 C 0.3319(6) 0.6332(3) 0.7842(3) 0.0190(13) Uani 1 1 d . . . . .
C2 C 0.3045(7) 0.6532(3) 0.7307(3) 0.0205(13) Uani 1 1 d . . . . .
C3 C 0.4063(7) 0.6386(3) 0.6979(3) 0.0226(15) Uani 1 1 d . . . . .
C4 C 0.4961(6) 0.6082(3) 0.7313(3) 0.0224(14) Uani 1 1 d . . . . .
C5 C 0.4506(7) 0.6064(3) 0.7845(3) 0.0225(15) Uani 1 1 d . . . . .
C6 C 0.2551(7) 0.6421(4) 0.8333(3) 0.0253(15) Uani 1 1 d . . . . .
H6A H 0.245951 0.599754 0.851845 0.038 Uiso 1 1 calc R U . . .
H6B H 0.174845 0.658707 0.822688 0.038 Uiso 1 1 calc R U . . .
H6C H 0.294136 0.673862 0.857640 0.038 Uiso 1 1 calc R U . . .
C7 C 0.1913(8) 0.6876(3) 0.7127(3) 0.0268(15) Uani 1 1 d . . . . .
H7A H 0.201943 0.735346 0.716571 0.040 Uiso 1 1 calc R U . . .
H7B H 0.122686 0.673096 0.734990 0.040 Uiso 1 1 calc R U . . .
H7C H 0.175170 0.676957 0.674716 0.040 Uiso 1 1 calc R U . . .
C8 C 0.4246(9) 0.6606(4) 0.6403(3) 0.0354(19) Uani 1 1 d . . . . .
H8A H 0.443427 0.622270 0.617641 0.053 Uiso 1 1 calc R U . . .
H8B H 0.492130 0.692063 0.638650 0.053 Uiso 1 1 calc R U . . .
H8C H 0.350153 0.681740 0.627085 0.053 Uiso 1 1 calc R U . . .
C9 C 0.6228(7) 0.5909(4) 0.7135(4) 0.0323(19) Uani 1 1 d . . . . .
H9A H 0.661867 0.563749 0.741297 0.048 Uiso 1 1 calc R U . . .
H9B H 0.669830 0.631460 0.708282 0.048 Uiso 1 1 calc R U . . .
H9C H 0.619265 0.566360 0.679459 0.048 Uiso 1 1 calc R U . . .
C10 C 0.5167(7) 0.5867(4) 0.8350(3) 0.0261(16) Uani 1 1 d . . . . .
H10A H 0.549074 0.626066 0.852838 0.039 Uiso 1 1 calc R U . . .
H10B H 0.583822 0.556976 0.825688 0.039 Uiso 1 1 calc R U . . .
H10C H 0.460338 0.564047 0.859474 0.039 Uiso 1 1 calc R U . . .
C11 C -0.0742(6) 0.4324(4) 0.6528(3) 0.0209(14) Uani 1 1 d . . . . .
C12 C -0.0580(6) 0.4952(3) 0.6288(3) 0.0215(14) Uani 1 1 d . . . . .
C13 C -0.0333(5) 0.4854(4) 0.5723(3) 0.0199(13) Uani 1 1 d . . . . .
C14 C -0.0342(6) 0.4167(4) 0.5624(3) 0.0227(15) Uani 1 1 d . . . . .
C15 C -0.0578(6) 0.3837(4) 0.6126(3) 0.0229(15) Uani 1 1 d . . . . .
C16 C -0.1181(7) 0.4206(4) 0.7096(3) 0.0279(17) Uani 1 1 d . . . . .
H16A H -0.088621 0.377703 0.722298 0.042 Uiso 1 1 calc R U . . .
H16B H -0.207283 0.420974 0.710213 0.042 Uiso 1 1 calc R U . . .
H16C H -0.087116 0.455425 0.733371 0.042 Uiso 1 1 calc R U . . .
C17 C -0.0743(6) 0.5613(4) 0.6547(3) 0.0261(16) Uani 1 1 d . . . . .
H17A H -0.017779 0.592853 0.638369 0.039 Uiso 1 1 calc R U . . .
H17B H -0.057775 0.557801 0.693546 0.039 Uiso 1 1 calc R U . . .
H17C H -0.158068 0.576378 0.649183 0.039 Uiso 1 1 calc R U . . .
C18 C -0.0254(7) 0.5398(4) 0.5314(3) 0.0279(16) Uani 1 1 d . . . . .
H18A H 0.043628 0.568508 0.540069 0.042 Uiso 1 1 calc R U . . .
H18B H -0.100749 0.565688 0.532049 0.042 Uiso 1 1 calc R U . . .
H18C H -0.014019 0.520908 0.495277 0.042 Uiso 1 1 calc R U . . .
C19 C -0.0284(7) 0.3834(4) 0.5082(3) 0.0327(19) Uani 1 1 d . . . . .
H19A H -0.110715 0.371392 0.496568 0.049 Uiso 1 1 calc R U . . .
H19B H 0.021606 0.343493 0.510885 0.049 Uiso 1 1 calc R U . . .
H19C H 0.007772 0.413490 0.481680 0.049 Uiso 1 1 calc R U . . .
C20 C -0.0757(7) 0.3105(4) 0.6185(4) 0.0339(19) Uani 1 1 d . . . . .
H20A H -0.016204 0.287256 0.595960 0.051 Uiso 1 1 calc R U . . .
H20B H -0.158125 0.298705 0.606930 0.051 Uiso 1 1 calc R U . . .
H20C H -0.064313 0.297873 0.656409 0.051 Uiso 1 1 calc R U . . .
C21 C 0.3915(6) 0.2785(3) 0.7113(3) 0.0191(14) Uani 1 1 d . . . . .
C22 C 0.2924(7) 0.2538(3) 0.6803(3) 0.0197(14) Uani 1 1 d . . . . .
C23 C 0.3294(6) 0.2486(3) 0.6256(3) 0.0175(13) Uani 1 1 d . . . . .
C24 C 0.4524(6) 0.2712(3) 0.6228(3) 0.0183(13) Uani 1 1 d . . . . .
C25 C 0.4910(6) 0.2884(3) 0.6760(3) 0.0190(13) Uani 1 1 d . . . . .
C26 C 0.3927(7) 0.2827(3) 0.7714(3) 0.0256(15) Uani 1 1 d . . . . .
H26A H 0.469012 0.303015 0.783367 0.038 Uiso 1 1 calc R U . . .
H26B H 0.385924 0.238367 0.786783 0.038 Uiso 1 1 calc R U . . .
H26C H 0.323935 0.309645 0.783617 0.038 Uiso 1 1 calc R U . . .
C27 C 0.1729(7) 0.2310(4) 0.7041(3) 0.0276(16) Uani 1 1 d . . . . .
H27A H 0.137231 0.266622 0.725628 0.041 Uiso 1 1 calc R U . . .
H27B H 0.187057 0.192522 0.727224 0.041 Uiso 1 1 calc R U . . .
H27C H 0.117062 0.219020 0.674812 0.041 Uiso 1 1 calc R U . . .
C28 C 0.2591(7) 0.2174(3) 0.5804(3) 0.0237(15) Uani 1 1 d . . . . .
H28A H 0.284372 0.236890 0.545903 0.036 Uiso 1 1 calc R U . . .
H28B H 0.171937 0.225149 0.585869 0.036 Uiso 1 1 calc R U . . .
H28C H 0.274979 0.169904 0.579827 0.036 Uiso 1 1 calc R U . . .
C29 C 0.5341(7) 0.2667(4) 0.5740(3) 0.0261(15) Uani 1 1 d . . . . .
H29A H 0.593573 0.302688 0.574933 0.039 Uiso 1 1 calc R U . . .
H29B H 0.484960 0.270279 0.541017 0.039 Uiso 1 1 calc R U . . .
H29C H 0.576810 0.224328 0.574184 0.039 Uiso 1 1 calc R U . . .
C30 C 0.6165(6) 0.3091(3) 0.6921(3) 0.0227(15) Uani 1 1 d . . . . .
H30A H 0.666178 0.269947 0.699228 0.034 Uiso 1 1 calc R U . . .
H30B H 0.612145 0.336161 0.724933 0.034 Uiso 1 1 calc R U . . .
H30C H 0.653386 0.334849 0.662885 0.034 Uiso 1 1 calc R U . . .
C31 C 0.5114(6) 0.5342(4) 0.5286(3) 0.0217(14) Uani 1 1 d . . . . .
C32 C 0.5378(6) 0.4667(4) 0.5183(3) 0.0201(14) Uani 1 1 d . . . . .
C33 C 0.4402(6) 0.4400(3) 0.4881(3) 0.0182(13) Uani 1 1 d . . . . .
C34 C 0.3519(6) 0.4899(4) 0.4810(3) 0.0197(13) Uani 1 1 d . . . . .
C35 C 0.3964(6) 0.5482(3) 0.5051(3) 0.0217(15) Uani 1 1 d . . . . .
C36 C 0.6059(7) 0.5826(4) 0.5469(4) 0.035(2) Uani 1 1 d . . . . .
H36A H 0.670341 0.585540 0.519618 0.053 Uiso 1 1 calc R U . . .
H36B H 0.640707 0.567979 0.581312 0.053 Uiso 1 1 calc R U . . .
H36C H 0.568310 0.626079 0.551635 0.053 Uiso 1 1 calc R U . . .
C37 C 0.6590(6) 0.4353(4) 0.5314(3) 0.0279(16) Uani 1 1 d . . . . .
H37A H 0.724102 0.459469 0.512873 0.042 Uiso 1 1 calc R U . . .
H37B H 0.658880 0.389361 0.519202 0.042 Uiso 1 1 calc R U . . .
H37C H 0.672768 0.436838 0.570510 0.042 Uiso 1 1 calc R U . . .
C38 C 0.4385(7) 0.3745(4) 0.4591(3) 0.0244(15) Uani 1 1 d . . . . .
H38A H 0.449383 0.381706 0.420234 0.037 Uiso 1 1 calc R U . . .
H38B H 0.360329 0.352629 0.465530 0.037 Uiso 1 1 calc R U . . .
H38C H 0.504593 0.346727 0.472787 0.037 Uiso 1 1 calc R U . . .
C39 C 0.2397(6) 0.4832(4) 0.4471(3) 0.0243(14) Uani 1 1 d . . . . .
H39A H 0.181038 0.517392 0.457330 0.036 Uiso 1 1 calc R U . . .
H39B H 0.203538 0.439629 0.453002 0.036 Uiso 1 1 calc R U . . .
H39C H 0.261054 0.488182 0.408870 0.036 Uiso 1 1 calc R U . . .
C40 C 0.3365(8) 0.6148(4) 0.5004(3) 0.0322(19) Uani 1 1 d . . . . .
H40A H 0.249550 0.610711 0.508393 0.048 Uiso 1 1 calc R U . . .
H40B H 0.347048 0.631689 0.463523 0.048 Uiso 1 1 calc R U . . .
H40C H 0.374088 0.645407 0.526101 0.048 Uiso 1 1 calc R U . . .
C41 C 0.0525(6) 0.5240(3) 0.8035(3) 0.0182(13) Uani 1 1 d . . . . .
C42 C 0.0542(6) 0.4696(4) 0.8384(3) 0.0239(15) Uani 1 1 d . . . . .
H42 H 0.118017 0.438126 0.836095 0.029 Uiso 1 1 calc R U . . .
C43 C -0.0369(7) 0.4619(4) 0.8761(3) 0.0312(17) Uani 1 1 d . . . . .
H43 H -0.034466 0.425372 0.900043 0.037 Uiso 1 1 calc R U . . .
C44 C -0.1323(8) 0.5065(4) 0.8797(3) 0.0351(19) Uani 1 1 d . . . . .
H44 H -0.195061 0.500406 0.905620 0.042 Uiso 1 1 calc R U . . .
C45 C -0.1347(7) 0.5595(4) 0.8454(3) 0.0325(18) Uani 1 1 d . . . . .
H45 H -0.199733 0.590195 0.847740 0.039 Uiso 1 1 calc R U . . .
C46 C -0.0443(6) 0.5691(4) 0.8076(3) 0.0215(14) Uani 1 1 d . . . . .
H46 H -0.047425 0.606161 0.784149 0.026 Uiso 1 1 calc R U . . .
C47 C 0.4625(6) 0.4277(3) 0.8236(3) 0.0223(14) Uani 1 1 d D . . . .
C48 C 0.4011(18) 0.3976(16) 0.8672(10) 0.021(4) Uani 0.57(3) 1 d D U P A 1
H48 H 0.316713 0.405171 0.872595 0.026 Uiso 0.57(3) 1 calc R U P A 1
C49 C 0.466(2) 0.3565(10) 0.9027(7) 0.026(4) Uani 0.57(3) 1 d D U P A 1
H49 H 0.424587 0.334289 0.931177 0.031 Uiso 0.57(3) 1 calc R U P A 1
C50 C 0.591(2) 0.3484(9) 0.8957(8) 0.026(4) Uani 0.57(3) 1 d D U P A 1
H50 H 0.635936 0.321391 0.920083 0.032 Uiso 0.57(3) 1 calc R U P A 1
C51 C 0.6501(16) 0.3794(11) 0.8538(11) 0.030(4) Uani 0.57(3) 1 d D U P A 1
H51 H 0.735007 0.372841 0.848884 0.036 Uiso 0.57(3) 1 calc R U P A 1
C52 C 0.5870(13) 0.4200(13) 0.8187(9) 0.025(4) Uani 0.57(3) 1 d D U P A 1
H52 H 0.629580 0.442790 0.791005 0.031 Uiso 0.57(3) 1 calc R U P A 1
C53 C 0.0484(16) 0.7514(10) 0.5752(9) 0.052(5) Uani 0.634(15) 1 d D U P B 1
D53 D 0.131648 0.750385 0.564864 0.063 Uiso 0.634(15) 1 calc R U P B 1
C54 C -0.0369(17) 0.7202(9) 0.5441(7) 0.048(4) Uani 0.634(15) 1 d D U P B 1
D54 D -0.012530 0.698411 0.511890 0.058 Uiso 0.634(15) 1 calc R U P B 1
C55 C -0.1574(16) 0.7199(10) 0.5590(7) 0.042(4) Uani 0.634(15) 1 d D U P B 1
D55 D -0.216386 0.699126 0.536692 0.051 Uiso 0.634(15) 1 calc R U P B 1
C56 C -0.1922(14) 0.7501(8) 0.6065(6) 0.036(3) Uani 0.634(15) 1 d D U P B 1
D56 D -0.274525 0.748317 0.618083 0.043 Uiso 0.634(15) 1 calc R U P B 1
C57 C -0.1067(14) 0.7830(7) 0.6372(5) 0.035(3) Uani 0.634(15) 1 d D U P B 1
D57 D -0.130982 0.804842 0.669408 0.042 Uiso 0.634(15) 1 calc R U P B 1
C58 C 0.0138(14) 0.7843(9) 0.6215(7) 0.039(4) Uani 0.634(15) 1 d D U P B 1
D58 D 0.072217 0.807600 0.642354 0.047 Uiso 0.634(15) 1 calc R U P B 1
C48' C 0.428(3) 0.397(2) 0.8709(12) 0.025(4) Uani 0.43(3) 1 d D U P A 2
H48' H 0.346005 0.399362 0.883000 0.030 Uiso 0.43(3) 1 calc R U P A 2
C49' C 0.514(3) 0.3617(14) 0.9008(9) 0.025(4) Uani 0.43(3) 1 d D U P A 2
H49' H 0.490346 0.339701 0.932969 0.030 Uiso 0.43(3) 1 calc R U P A 2
C50' C 0.634(3) 0.3590(14) 0.8837(11) 0.030(4) Uani 0.43(3) 1 d D U P A 2
H50' H 0.691998 0.335908 0.904778 0.036 Uiso 0.43(3) 1 calc R U P A 2
C51' C 0.669(2) 0.3895(16) 0.8363(12) 0.027(4) Uani 0.43(3) 1 d D U P A 2
H51' H 0.751411 0.387656 0.824912 0.032 Uiso 0.43(3) 1 calc R U P A 2
C52' C 0.5830(16) 0.4232(18) 0.8051(11) 0.023(4) Uani 0.43(3) 1 d D U P A 2
H52' H 0.605891 0.442916 0.771769 0.027 Uiso 0.43(3) 1 calc R U P A 2
C53A C 0.022(2) 0.7355(15) 0.5438(12) 0.046(5) Uani 0.366(15) 1 d D U P B 2
D53A D 0.080580 0.726687 0.516669 0.056 Uiso 0.366(15) 1 calc R U P B 2
C54A C -0.097(3) 0.7161(14) 0.5370(11) 0.038(5) Uani 0.366(15) 1 d D U P B 2
D54A D -0.120146 0.694514 0.504480 0.046 Uiso 0.366(15) 1 calc R U P B 2
C55A C -0.182(2) 0.7275(19) 0.5763(13) 0.040(5) Uani 0.366(15) 1 d D U P B 2
D55A D -0.263687 0.713738 0.571162 0.048 Uiso 0.366(15) 1 calc R U P B 2
C56A C -0.149(3) 0.7588(17) 0.6233(11) 0.042(5) Uani 0.366(15) 1 d D U P B 2
D56A D -0.207348 0.766882 0.650752 0.051 Uiso 0.366(15) 1 calc R U P B 2
C57A C -0.030(3) 0.7783(17) 0.6305(11) 0.036(5) Uani 0.366(15) 1 d D U P B 2
D57A D -0.006233 0.799124 0.663202 0.044 Uiso 0.366(15) 1 calc R U P B 2
C58A C 0.054(2) 0.7678(19) 0.5905(14) 0.045(6) Uani 0.366(15) 1 d D U P B 2
D58A D 0.135579 0.782916 0.595104 0.054 Uiso 0.366(15) 1 calc R U P B 2

loop_
_atom_site_aniso_label
_atom_site_aniso_U_11
_atom_site_aniso_U_22
_atom_site_aniso_U_33
_atom_site_aniso_U_23
_atom_site_aniso_U_13
_atom_site_aniso_U_12
U1 0.01283(9) 0.01152(8) 0.01797(9) -0.00255(8) -0.00113(8) -0.00005(8)
Mo1 0.0085(2) 0.0138(2) 0.0191(2) -0.00428(19) 0.00000(19) -0.00106(18)
Mo2 0.0127(2) 0.0101(2) 0.0154(2) -0.00157(18) -0.00072(18) 0.00047(17)
Mo3 0.0102(2) 0.0131(2) 0.0167(2) 0.00030(18) -0.00032(18) -0.00062(17)
S1 0.0150(7) 0.0151(6) 0.0196(7) -0.0038(5) 0.0019(6) -0.0005(6)
S2 0.0107(7) 0.0134(6) 0.0212(7) -0.0023(6) -0.0014(5) 0.0009(5)
S3 0.0120(7) 0.0129(7) 0.0197(8) -0.0011(6) -0.0016(6) -0.0005(5)
S4 0.0107(6) 0.0137(7) 0.0170(7) -0.0022(6) -0.0008(5) 0.0003(5)
O1 0.0114(19) 0.019(2) 0.031(3) -0.0060(19) 0.0093(19) 0.0033(17)
O2 0.024(2) 0.019(2) 0.015(2) 0.0015(17) -0.0079(17) 0.0012(19)
C1 0.025(4) 0.011(3) 0.020(3) -0.005(2) -0.005(3) -0.004(2)
C2 0.027(3) 0.010(3) 0.025(3) -0.004(2) -0.005(3) -0.004(3)
C3 0.028(4) 0.012(3) 0.027(4) -0.002(3) -0.002(3) -0.009(3)
C4 0.019(3) 0.018(3) 0.030(4) -0.007(3) 0.001(3) -0.003(3)
C5 0.025(4) 0.012(3) 0.030(4) -0.004(3) -0.007(3) 0.001(3)
C6 0.030(4) 0.020(3) 0.026(4) -0.004(3) 0.001(3) -0.002(3)
C7 0.029(4) 0.020(3) 0.032(4) -0.002(3) -0.006(3) 0.002(3)
C8 0.044(5) 0.031(4) 0.031(4) 0.001(3) 0.004(4) -0.016(4)
C9 0.016(3) 0.030(4) 0.051(5) -0.011(4) 0.004(3) -0.009(3)
C10 0.025(4) 0.021(3) 0.032(4) -0.009(3) -0.017(3) 0.001(3)
C11 0.010(3) 0.023(3) 0.029(4) -0.005(3) 0.003(3) 0.000(3)
C12 0.013(3) 0.024(4) 0.028(4) -0.005(3) -0.004(2) 0.001(2)
C13 0.008(3) 0.023(3) 0.029(3) -0.002(3) -0.007(2) 0.001(3)
C14 0.009(3) 0.031(4) 0.028(4) -0.009(3) -0.004(3) -0.002(3)
C15 0.008(3) 0.026(4) 0.034(4) -0.013(3) 0.000(3) -0.001(3)
C16 0.016(3) 0.034(4) 0.033(4) -0.005(3) 0.010(3) -0.006(3)
C17 0.014(3) 0.024(4) 0.040(4) -0.014(3) -0.004(3) 0.006(3)
C18 0.016(3) 0.030(4) 0.037(4) -0.001(3) -0.004(3) 0.004(3)
C19 0.017(4) 0.045(5) 0.036(4) -0.021(4) -0.002(3) 0.000(3)
C20 0.020(4) 0.024(4) 0.057(6) -0.012(4) 0.003(4) -0.003(3)
C21 0.028(4) 0.009(3) 0.021(3) 0.000(2) -0.003(3) 0.000(2)
C22 0.027(4) 0.008(3) 0.024(3) 0.000(2) -0.003(3) -0.003(3)
C23 0.021(3) 0.008(3) 0.023(3) -0.002(2) -0.002(3) 0.004(2)
C24 0.024(3) 0.011(3) 0.020(3) -0.001(3) -0.003(3) 0.003(2)
C25 0.024(3) 0.010(3) 0.022(3) 0.001(3) -0.006(3) 0.004(2)
C26 0.038(4) 0.019(3) 0.020(3) 0.000(3) -0.003(3) -0.005(3)
C27 0.030(4) 0.022(3) 0.031(4) -0.002(3) 0.006(3) -0.011(3)
C28 0.032(4) 0.016(3) 0.024(4) -0.005(3) -0.001(3) 0.001(3)
C29 0.025(4) 0.028(4) 0.025(4) -0.003(3) 0.000(3) 0.006(3)
C30 0.021(4) 0.017(3) 0.030(4) -0.006(3) -0.008(3) 0.008(3)
C31 0.023(3) 0.023(4) 0.019(3) 0.003(3) 0.006(3) -0.008(3)
C32 0.011(3) 0.029(4) 0.021(3) 0.003(3) 0.001(2) -0.001(3)
C33 0.016(3) 0.024(3) 0.015(3) 0.003(3) 0.005(2) -0.001(3)
C34 0.017(3) 0.027(3) 0.014(3) 0.005(3) 0.000(2) 0.000(3)
C35 0.019(3) 0.018(3) 0.028(4) 0.004(3) 0.003(3) 0.000(3)
C36 0.021(4) 0.037(5) 0.048(5) -0.008(4) 0.006(3) -0.013(3)
C37 0.009(3) 0.041(4) 0.034(4) 0.004(3) 0.003(3) 0.004(3)
C38 0.024(4) 0.023(4) 0.026(4) -0.002(3) 0.003(3) 0.000(3)
C39 0.016(3) 0.031(4) 0.026(3) 0.005(3) 0.000(3) 0.000(3)
C40 0.047(5) 0.020(3) 0.030(4) 0.011(3) 0.012(4) 0.005(3)
C41 0.020(3) 0.017(3) 0.017(3) -0.006(3) -0.004(2) -0.002(3)
C42 0.019(3) 0.025(4) 0.028(4) 0.001(3) -0.009(3) -0.003(3)
C43 0.033(4) 0.037(4) 0.024(4) 0.004(3) -0.004(3) -0.012(3)
C44 0.034(4) 0.048(5) 0.023(4) -0.012(3) 0.010(3) -0.018(4)
C45 0.024(4) 0.037(4) 0.037(4) -0.018(4) 0.002(3) -0.003(3)
C46 0.023(4) 0.021(3) 0.020(3) -0.002(3) 0.001(3) 0.003(3)
C47 0.027(3) 0.013(3) 0.028(4) -0.007(3) -0.011(3) 0.004(3)
C48 0.026(6) 0.023(5) 0.015(5) -0.001(4) -0.008(5) 0.008(5)
C49 0.019(10) 0.038(7) 0.020(6) -0.002(5) -0.005(7) 0.004(8)
C50 0.019(9) 0.030(7) 0.030(8) 0.001(6) -0.008(7) 0.012(7)
C51 0.024(7) 0.034(9) 0.032(11) 0.001(8) -0.007(7) 0.002(6)
C52 0.026(6) 0.023(6) 0.027(9) -0.008(7) -0.009(6) 0.001(5)
C53 0.044(7) 0.044(11) 0.069(12) -0.004(9) 0.005(8) 0.012(7)
C54 0.054(12) 0.034(8) 0.057(8) -0.004(6) 0.019(9) 0.004(10)
C55 0.055(10) 0.029(7) 0.042(10) -0.002(8) 0.008(8) -0.013(7)
C56 0.039(7) 0.045(7) 0.024(8) 0.002(6) 0.005(6) -0.011(7)
C57 0.036(8) 0.039(7) 0.031(7) 0.004(6) -0.001(6) -0.007(6)
C58 0.036(9) 0.037(7) 0.045(9) 0.008(7) -0.008(7) -0.003(7)
C48' 0.032(9) 0.027(8) 0.016(7) -0.007(6) -0.010(8) 0.016(9)
C49' 0.019(10) 0.035(8) 0.020(6) 0.002(6) -0.005(8) 0.013(9)
C50' 0.025(9) 0.036(9) 0.029(10) 0.000(7) -0.005(8) 0.012(8)
C51' 0.025(7) 0.031(8) 0.025(10) -0.004(7) -0.006(6) 0.005(7)
C52' 0.023(5) 0.021(6) 0.024(7) -0.007(6) -0.011(4) 0.002(4)
C53A 0.042(12) 0.036(11) 0.062(11) -0.003(9) 0.014(11) 0.008(10)
C54A 0.039(13) 0.025(8) 0.050(10) -0.003(8) 0.010(10) -0.007(11)
C55A 0.045(10) 0.034(10) 0.041(12) -0.001(10) 0.014(10) -0.014(9)
C56A 0.049(12) 0.043(10) 0.035(11) 0.002(9) 0.007(9) -0.007(10)
C57A 0.037(12) 0.042(9) 0.030(9) 0.006(8) -0.001(10) -0.007(11)
C58A 0.039(9) 0.039(12) 0.058(12) -0.001(10) -0.006(9) 0.003(9)

loop_
_atom_type_symbol
_atom_type_description
_atom_type_scat_dispersion_real
_atom_type_scat_dispersion_imag
_atom_type_scat_source
C C 0.0181 0.0091 'International Tables Vol C Tables 4.2.6.8 and 6.1.1.4'
H H 0.0000 0.0000 'International Tables Vol C Tables 4.2.6.8 and 6.1.1.4'
D D 0.0000 0.0000 'International Tables Vol C Tables 4.2.6.8 and 6.1.1.4'
Mo Mo -0.0483 2.7339 'International Tables Vol C Tables 4.2.6.8 and 6.1.1.4'
O O 0.0492 0.0322 'International Tables Vol C Tables 4.2.6.8 and 6.1.1.4'
S S 0.3331 0.5567 'International Tables Vol C Tables 4.2.6.8 and 6.1.1.4'
U U -4.3638 13.4090 'International Tables Vol C Tables 4.2.6.8 and 6.1.1.4'

loop_
_geom_angle_atom_site_label_1
_geom_angle_atom_site_label_2
_geom_angle_atom_site_label_3
_geom_angle
_geom_angle_site_symmetry_1
_geom_angle_site_symmetry_3
_geom_angle_publ_flag
S1 U1 S2 82.35(4) . . ?
S1 U1 S3 80.07(4) . . ?
S1 U1 C1 147.23(14) . . ?
S1 U1 C2 148.57(16) . . ?
S1 U1 C3 157.37(16) . . ?
S1 U1 C4 162.00(14) . . ?
S1 U1 C5 154.41(15) . . ?
S2 U1 S3 74.42(4) . . ?
S2 U1 C1 111.29(14) . . ?
S2 U1 C5 123.22(15) . . ?
O1 U1 S1 76.77(12) . . ?
O1 U1 S2 97.64(14) . . ?
O1 U1 S3 156.35(12) . . ?
O1 U1 C1 72.05(18) . . ?
O1 U1 C2 78.43(19) . . ?
O1 U1 C3 107.6(2) . . ?
O1 U1 C4 120.22(19) . . ?
O1 U1 C5 97.1(2) . . ?
O2 U1 S1 83.05(13) . . ?
O2 U1 S2 157.87(13) . . ?
O2 U1 S3 86.75(13) . . ?
O2 U1 O1 95.09(18) . . ?
O2 U1 C1 89.83(18) . . ?
O2 U1 C2 118.27(19) . . ?
O2 U1 C3 117.9(2) . . ?
O2 U1 C4 89.1(2) . . ?
O2 U1 C5 72.67(19) . . ?
C1 U1 S3 131.59(14) . . ?
C1 U1 C5 29.1(2) . . ?
C2 U1 S2 82.12(15) . . ?
C2 U1 S3 121.28(16) . . ?
C2 U1 C1 29.36(19) . . ?
C2 U1 C3 29.4(2) . . ?
C2 U1 C4 48.7(2) . . ?
C2 U1 C5 48.2(2) . . ?
C3 U1 S2 75.08(16) . . ?
C3 U1 S3 92.10(16) . . ?
C3 U1 C1 48.3(2) . . ?
C3 U1 C5 48.2(2) . . ?
C4 U1 S2 99.90(17) . . ?
C4 U1 S3 83.34(15) . . ?
C4 U1 C1 48.3(2) . . ?
C4 U1 C3 29.7(2) . . ?
C4 U1 C5 29.1(2) . . ?
C5 U1 S3 105.91(15) . . ?
S1 Mo1 C13 142.70(18) . . ?
S2 Mo1 S1 100.69(6) . . ?
S2 Mo1 C12 87.09(17) . . ?
S2 Mo1 C13 87.54(18) . . ?
S2 Mo1 C14 118.8(2) . . ?
S4 Mo1 S1 105.84(6) . . ?
S4 Mo1 S2 102.60(6) . . ?
S4 Mo1 C11 134.56(18) . . ?
S4 Mo1 C12 141.91(18) . . ?
S4 Mo1 C13 107.69(18) . . ?
S4 Mo1 C14 85.60(18) . . ?
S4 Mo1 C15 99.59(18) . . ?
C11 Mo1 S1 86.47(19) . . ?
C11 Mo1 S2 118.14(18) . . ?
C11 Mo1 C12 34.8(2) . . ?
C11 Mo1 C13 58.2(3) . . ?
C11 Mo1 C14 58.3(2) . . ?
C12 Mo1 S1 108.38(18) . . ?
C12 Mo1 C13 35.1(2) . . ?
C14 Mo1 S1 135.6(2) . . ?
C14 Mo1 C12 58.1(2) . . ?
C14 Mo1 C13 34.7(3) . . ?
C15 Mo1 S1 100.2(2) . . ?
C15 Mo1 S2 143.90(19) . . ?
C15 Mo1 C11 35.0(2) . . ?
C15 Mo1 C12 58.4(2) . . ?
C15 Mo1 C13 58.5(3) . . ?
C15 Mo1 C14 35.6(3) . . ?
S1 Mo2 S3 98.58(6) . . ?
S1 Mo2 C21 90.20(17) . . ?
S1 Mo2 C25 121.31(18) . . ?
S3 Mo2 C21 106.47(17) . . ?
S3 Mo2 C25 86.88(17) . . ?
S4 Mo2 S1 106.39(6) . . ?
S4 Mo2 S3 104.27(6) . . ?
S4 Mo2 C21 142.23(16) . . ?
S4 Mo2 C22 110.35(17) . . ?
S4 Mo2 C23 84.27(17) . . ?
S4 Mo2 C24 94.55(17) . . ?
S4 Mo2 C25 128.83(17) . . ?
C21 Mo2 C25 34.3(2) . . ?
C22 Mo2 S1 88.52(18) . . ?
C22 Mo2 S3 141.01(18) . . ?
C22 Mo2 C21 34.8(2) . . ?
C22 Mo2 C25 57.5(2) . . ?
C23 Mo2 S1 118.81(17) . . ?
C23 Mo2 S3 137.85(17) . . ?
C23 Mo2 C21 58.2(2) . . ?
C23 Mo2 C22 35.0(2) . . ?
C23 Mo2 C24 35.3(2) . . ?
C23 Mo2 C25 58.1(2) . . ?
C24 Mo2 S1 145.47(18) . . ?
C24 Mo2 S3 102.52(17) . . ?
C24 Mo2 C21 57.8(2) . . ?
C24 Mo2 C22 58.1(2) . . ?
C24 Mo2 C25 34.8(2) . . ?
S2 Mo3 C31 108.19(18) . . ?
S3 Mo3 S2 91.49(6) . . ?
S3 Mo3 C31 98.16(18) . . ?
S4 Mo3 S2 102.10(6) . . ?
S4 Mo3 S3 104.43(6) . . ?
S4 Mo3 C31 141.44(18) . . ?
S4 Mo3 C32 111.71(18) . . ?
S4 Mo3 C33 83.74(17) . . ?
S4 Mo3 C34 90.26(18) . . ?
S4 Mo3 C35 123.82(19) . . ?
C32 Mo3 S2 142.98(19) . . ?
C32 Mo3 S3 94.22(17) . . ?
C32 Mo3 C31 34.8(3) . . ?
C32 Mo3 C35 57.7(2) . . ?
C33 Mo3 S2 143.57(17) . . ?
C33 Mo3 S3 122.23(17) . . ?
C33 Mo3 C31 57.7(2) . . ?
C33 Mo3 C32 34.8(2) . . ?
C33 Mo3 C35 57.6(2) . . ?
C34 Mo3 S2 108.69(18) . . ?
C34 Mo3 S3 152.14(17) . . ?
C34 Mo3 C31 57.9(2) . . ?
C34 Mo3 C32 58.1(2) . . ?
C34 Mo3 C33 34.9(2) . . ?
C34 Mo3 C35 34.7(2) . . ?
C35 Mo3 S2 91.28(18) . . ?
C35 Mo3 S3 129.79(18) . . ?
C35 Mo3 C31 34.6(2) . . ?
Mo1 S1 U1 89.04(5) . . ?
Mo2 S1 U1 92.10(5) . . ?
Mo2 S1 Mo1 71.36(4) . . ?
Mo1 S2 U1 87.91(5) . . ?
Mo1 S2 Mo3 75.53(5) . . ?
Mo3 S2 U1 97.28(5) . . ?
Mo2 S3 U1 88.87(5) . . ?
Mo2 S3 Mo3 73.86(5) . . ?
Mo3 S3 U1 95.89(5) . . ?
Mo2 S4 Mo1 72.95(5) . . ?
Mo3 S4 Mo1 77.57(5) . . ?
Mo3 S4 Mo2 76.32(5) . . ?
C41 O1 U1 157.0(4) . . ?
C47 O2 U1 167.6(4) . . ?
C2 C1 U1 74.7(3) . . ?
C2 C1 C6 127.3(6) . . ?
C5 C1 U1 76.2(4) . . ?
C5 C1 C2 108.2(6) . . ?
C5 C1 C6 124.4(6) . . ?
C6 C1 U1 118.5(4) . . ?
C1 C2 U1 75.9(3) . . ?
C1 C2 C7 126.1(7) . . ?
C3 C2 U1 75.5(4) . . ?
C3 C2 C1 107.9(6) . . ?
C3 C2 C7 125.9(7) . . ?
C7 C2 U1 117.7(4) . . ?
C2 C3 U1 75.2(4) . . ?
C2 C3 C4 107.8(6) . . ?
C2 C3 C8 125.9(7) . . ?
C4 C3 U1 75.0(4) . . ?
C4 C3 C8 125.7(7) . . ?
C8 C3 U1 122.9(5) . . ?
C3 C4 U1 75.3(4) . . ?
C3 C4 C9 125.0(7) . . ?
C5 C4 U1 76.8(4) . . ?
C5 C4 C3 107.8(6) . . ?
C5 C4 C9 126.6(7) . . ?
C9 C4 U1 121.0(4) . . ?
C1 C5 U1 74.7(4) . . ?
C1 C5 C10 123.7(7) . . ?
C4 C5 U1 74.1(4) . . ?
C4 C5 C1 108.2(6) . . ?
C4 C5 C10 127.8(7) . . ?
C10 C5 U1 121.9(4) . . ?
C1 C6 H6A 109.5 . . ?
C1 C6 H6B 109.5 . . ?
C1 C6 H6C 109.5 . . ?
H6A C6 H6B 109.5 . . ?
H6A C6 H6C 109.5 . . ?
H6B C6 H6C 109.5 . . ?
C2 C7 H7A 109.5 . . ?
C2 C7 H7B 109.5 . . ?
C2 C7 H7C 109.5 . . ?
H7A C7 H7B 109.5 . . ?
H7A C7 H7C 109.5 . . ?
H7B C7 H7C 109.5 . . ?
C3 C8 H8A 109.5 . . ?
C3 C8 H8B 109.5 . . ?
C3 C8 H8C 109.5 . . ?
H8A C8 H8B 109.5 . . ?
H8A C8 H8C 109.5 . . ?
H8B C8 H8C 109.5 . . ?
C4 C9 H9A 109.5 . . ?
C4 C9 H9B 109.5 . . ?
C4 C9 H9C 109.5 . . ?
H9A C9 H9B 109.5 . . ?
H9A C9 H9C 109.5 . . ?
H9B C9 H9C 109.5 . . ?
C5 C10 H10A 109.5 . . ?
C5 C10 H10B 109.5 . . ?
C5 C10 H10C 109.5 . . ?
H10A C10 H10B 109.5 . . ?
H10A C10 H10C 109.5 . . ?
H10B C10 H10C 109.5 . . ?
C12 C11 Mo1 73.2(4) . . ?
C12 C11 C16 125.1(7) . . ?
C15 C11 Mo1 71.5(4) . . ?
C15 C11 C12 108.5(7) . . ?
C15 C11 C16 125.9(7) . . ?
C16 C11 Mo1 127.4(5) . . ?
C11 C12 Mo1 71.9(4) . . ?
C11 C12 C13 107.9(6) . . ?
C11 C12 C17 127.6(7) . . ?
C13 C12 Mo1 72.8(4) . . ?
C13 C12 C17 124.3(7) . . ?
C17 C12 Mo1 125.2(5) . . ?
C12 C13 Mo1 72.1(4) . . ?
C12 C13 C18 124.4(7) . . ?
C14 C13 Mo1 71.9(4) . . ?
C14 C13 C12 107.7(6) . . ?
C14 C13 C18 127.5(7) . . ?
C18 C13 Mo1 127.7(4) . . ?
C13 C14 Mo1 73.4(4) . . ?
C13 C14 C15 108.1(6) . . ?
C13 C14 C19 126.7(7) . . ?
C15 C14 Mo1 71.0(4) . . ?
C15 C14 C19 124.8(7) . . ?
C19 C14 Mo1 127.4(5) . . ?
C11 C15 Mo1 73.4(4) . . ?
C11 C15 C14 107.8(6) . . ?
C11 C15 C20 127.3(7) . . ?
C14 C15 Mo1 73.4(4) . . ?
C14 C15 C20 124.5(7) . . ?
C20 C15 Mo1 124.2(5) . . ?
C11 C16 H16A 109.5 . . ?
C11 C16 H16B 109.5 . . ?
C11 C16 H16C 109.5 . . ?
H16A C16 H16B 109.5 . . ?
H16A C16 H16C 109.5 . . ?
H16B C16 H16C 109.5 . . ?
C12 C17 H17A 109.5 . . ?
C12 C17 H17B 109.5 . . ?
C12 C17 H17C 109.5 . . ?
H17A C17 H17B 109.5 . . ?
H17A C17 H17C 109.5 . . ?
H17B C17 H17C 109.5 . . ?
C13 C18 H18A 109.5 . . ?
C13 C18 H18B 109.5 . . ?
C13 C18 H18C 109.5 . . ?
H18A C18 H18B 109.5 . . ?
H18A C18 H18C 109.5 . . ?
H18B C18 H18C 109.5 . . ?
C14 C19 H19A 109.5 . . ?
C14 C19 H19B 109.5 . . ?
C14 C19 H19C 109.5 . . ?
H19A C19 H19B 109.5 . . ?
H19A C19 H19C 109.5 . . ?
H19B C19 H19C 109.5 . . ?
C15 C20 H20A 109.5 . . ?
C15 C20 H20B 109.5 . . ?
C15 C20 H20C 109.5 . . ?
H20A C20 H20B 109.5 . . ?
H20A C20 H20C 109.5 . . ?
H20B C20 H20C 109.5 . . ?
C22 C21 Mo2 71.2(4) . . ?
C22 C21 C26 124.4(6) . . ?
C25 C21 Mo2 73.5(4) . . ?
C25 C21 C22 108.0(6) . . ?
C25 C21 C26 127.0(6) . . ?
C26 C21 Mo2 127.9(5) . . ?
C21 C22 Mo2 74.0(4) . . ?
C21 C22 C27 124.3(6) . . ?
C23 C22 Mo2 72.3(3) . . ?
C23 C22 C21 108.7(6) . . ?
C23 C22 C27 126.7(6) . . ?
C27 C22 Mo2 124.4(5) . . ?
C22 C23 Mo2 72.7(3) . . ?
C22 C23 C24 107.1(6) . . ?
C22 C23 C28 126.6(6) . . ?
C24 C23 Mo2 72.5(4) . . ?
C24 C23 C28 125.9(6) . . ?
C28 C23 Mo2 125.9(4) . . ?
C23 C24 Mo2 72.2(4) . . ?
C23 C24 C29 125.7(6) . . ?
C25 C24 Mo2 74.6(4) . . ?
C25 C24 C23 108.3(6) . . ?
C25 C24 C29 125.2(6) . . ?
C29 C24 Mo2 126.9(5) . . ?
C21 C25 Mo2 72.3(4) . . ?
C21 C25 C24 107.8(6) . . ?
C21 C25 C30 126.0(6) . . ?
C24 C25 Mo2 70.6(4) . . ?
C24 C25 C30 126.1(7) . . ?
C30 C25 Mo2 125.6(4) . . ?
C21 C26 H26A 109.5 . . ?
C21 C26 H26B 109.5 . . ?
C21 C26 H26C 109.5 . . ?
H26A C26 H26B 109.5 . . ?
H26A C26 H26C 109.5 . . ?
H26B C26 H26C 109.5 . . ?
C22 C27 H27A 109.5 . . ?
C22 C27 H27B 109.5 . . ?
C22 C27 H27C 109.5 . . ?
H27A C27 H27B 109.5 . . ?
H27A C27 H27C 109.5 . . ?
H27B C27 H27C 109.5 . . ?
C23 C28 H28A 109.5 . . ?
C23 C28 H28B 109.5 . . ?
C23 C28 H28C 109.5 . . ?
H28A C28 H28B 109.5 . . ?
H28A C28 H28C 109.5 . . ?
H28B C28 H28C 109.5 . . ?
C24 C29 H29A 109.5 . . ?
C24 C29 H29B 109.5 . . ?
C24 C29 H29C 109.5 . . ?
H29A C29 H29B 109.5 . . ?
H29A C29 H29C 109.5 . . ?
H29B C29 H29C 109.5 . . ?
C25 C30 H30A 109.5 . . ?
C25 C30 H30B 109.5 . . ?
C25 C30 H30C 109.5 . . ?
H30A C30 H30B 109.5 . . ?
H30A C30 H30C 109.5 . . ?
H30B C30 H30C 109.5 . . ?
C32 C31 Mo3 71.7(4) . . ?
C32 C31 C36 122.9(7) . . ?
C35 C31 Mo3 72.3(4) . . ?
C35 C31 C32 107.4(6) . . ?
C35 C31 C36 127.6(7) . . ?
C36 C31 Mo3 134.2(5) . . ?
C31 C32 Mo3 73.5(4) . . ?
C31 C32 C37 123.1(7) . . ?
C33 C32 Mo3 72.5(4) . . ?
C33 C32 C31 108.0(6) . . ?
C33 C32 C37 128.3(7) . . ?
C37 C32 Mo3 126.7(5) . . ?
C32 C33 Mo3 72.7(4) . . ?
C32 C33 C38 126.7(6) . . ?
C34 C33 Mo3 71.9(4) . . ?
C34 C33 C32 108.1(6) . . ?
C34 C33 C38 124.3(6) . . ?
C38 C33 Mo3 129.6(5) . . ?
C33 C34 Mo3 73.2(4) . . ?
C33 C34 C39 124.7(7) . . ?
C35 C34 Mo3 73.9(4) . . ?
C35 C34 C33 108.1(6) . . ?
C35 C34 C39 126.7(7) . . ?
C39 C34 Mo3 125.0(5) . . ?
C31 C35 Mo3 73.1(4) . . ?
C31 C35 C40 126.7(7) . . ?
C34 C35 Mo3 71.4(4) . . ?
C34 C35 C31 108.4(6) . . ?
C34 C35 C40 124.5(7) . . ?
C40 C35 Mo3 126.6(5) . . ?
C31 C36 H36A 109.5 . . ?
C31 C36 H36B 109.5 . . ?
C31 C36 H36C 109.5 . . ?
H36A C36 H36B 109.5 . . ?
H36A C36 H36C 109.5 . . ?
H36B C36 H36C 109.5 . . ?
C32 C37 H37A 109.5 . . ?
C32 C37 H37B 109.5 . . ?
C32 C37 H37C 109.5 . . ?
H37A C37 H37B 109.5 . . ?
H37A C37 H37C 109.5 . . ?
H37B C37 H37C 109.5 . . ?
C33 C38 H38A 109.5 . . ?
C33 C38 H38B 109.5 . . ?
C33 C38 H38C 109.5 . . ?
H38A C38 H38B 109.5 . . ?
H38A C38 H38C 109.5 . . ?
H38B C38 H38C 109.5 . . ?
C34 C39 H39A 109.5 . . ?
C34 C39 H39B 109.5 . . ?
C34 C39 H39C 109.5 . . ?
H39A C39 H39B 109.5 . . ?
H39A C39 H39C 109.5 . . ?
H39B C39 H39C 109.5 . . ?
C35 C40 H40A 109.5 . . ?
C35 C40 H40B 109.5 . . ?
C35 C40 H40C 109.5 . . ?
H40A C40 H40B 109.5 . . ?
H40A C40 H40C 109.5 . . ?
H40B C40 H40C 109.5 . . ?
O1 C41 C42 121.6(6) . . ?
O1 C41 C46 119.8(6) . . ?
C42 C41 C46 118.6(6) . . ?
C41 C42 H42 120.1 . . ?
C43 C42 C41 119.7(7) . . ?
C43 C42 H42 120.1 . . ?
C42 C43 H43 119.3 . . ?
C42 C43 C44 121.3(8) . . ?
C44 C43 H43 119.3 . . ?
C43 C44 H44 120.5 . . ?
C45 C44 C43 119.1(7) . . ?
C45 C44 H44 120.5 . . ?
C44 C45 H45 119.4 . . ?
C44 C45 C46 121.2(8) . . ?
C46 C45 H45 119.4 . . ?
C41 C46 H46 119.9 . . ?
C45 C46 C41 120.1(7) . . ?
C45 C46 H46 119.9 . . ?
O2 C47 C48 114.7(9) . . ?
O2 C47 C52 125.9(11) . . ?
O2 C47 C48' 126.8(12) . . ?
O2 C47 C52' 112.8(12) . . ?
C52 C47 C48 119.4(12) . . ?
C48' C47 C52' 120.4(15) . . ?
C47 C48 H48 120.2 . . ?
C49 C48 C47 119.6(14) . . ?
C49 C48 H48 120.2 . . ?
C48 C49 H49 120.3 . . ?
C50 C49 C48 119.4(14) . . ?
C50 C49 H49 120.3 . . ?
C49 C50 H50 119.9 . . ?
C51 C50 C49 120.2(13) . . ?
C51 C50 H50 119.9 . . ?
C50 C51 H51 119.7 . . ?
C50 C51 C52 120.7(14) . . ?
C52 C51 H51 119.7 . . ?
C47 C52 C51 120.6(15) . . ?
C47 C52 H52 119.7 . . ?
C51 C52 H52 119.7 . . ?
C54 C53 D53 120.0 . . ?
C54 C53 C58 120.1(15) . . ?
C58 C53 D53 120.0 . . ?
C53 C54 D54 119.6 . . ?
C53 C54 C55 120.8(14) . . ?
C55 C54 D54 119.6 . . ?
C54 C55 D55 120.2 . . ?
C54 C55 C56 119.5(14) . . ?
C56 C55 D55 120.2 . . ?
C55 C56 D56 120.2 . . ?
C57 C56 C55 119.7(14) . . ?
C57 C56 D56 120.2 . . ?
C56 C57 D57 119.7 . . ?
C56 C57 C58 120.5(13) . . ?
C58 C57 D57 119.7 . . ?
C53 C58 C57 119.3(14) . . ?
C53 C58 D58 120.4 . . ?
C57 C58 D58 120.4 . . ?
C47 C48' H48' 120.2 . . ?
C47 C48' C49' 119.5(18) . . ?
C49' C48' H48' 120.2 . . ?
C48' C49' H49' 119.8 . . ?
C50' C49' C48' 120.3(18) . . ?
C50' C49' H49' 119.8 . . ?
C49' C50' H50' 119.7 . . ?
C49' C50' C51' 120.5(18) . . ?
C51' C50' H50' 119.7 . . ?
C50' C51' H51' 120.1 . . ?
C50' C51' C52' 119.8(18) . . ?
C52' C51' H51' 120.1 . . ?
C47 C52' H52' 120.3 . . ?
C51' C52' C47 119.3(17) . . ?
C51' C52' H52' 120.3 . . ?
C54A C53A D53A 120.3 . . ?
C54A C53A C58A 119(2) . . ?
C58A C53A D53A 120.3 . . ?
C53A C54A D54A 119.6 . . ?
C55A C54A C53A 121(2) . . ?
C55A C54A D54A 119.6 . . ?
C54A C55A D55A 120.1 . . ?
C54A C55A C56A 120(2) . . ?
C56A C55A D55A 120.1 . . ?
C55A C56A D56A 120.2 . . ?
C55A C56A C57A 119.6(19) . . ?
C57A C56A D56A 120.2 . . ?
C56A C57A D57A 119.8 . . ?
C58A C57A C56A 120(2) . . ?
C58A C57A D57A 119.8 . . ?
C53A C58A D58A 120.0 . . ?
C57A C58A C53A 120(2) . . ?
C57A C58A D58A 120.0 . . ?

loop_
_geom_bond_atom_site_label_1
_geom_bond_atom_site_label_2
_geom_bond_distance
_geom_bond_site_symmetry_2
_geom_bond_publ_flag
U1 S1 2.7354(15) . ?
U1 S2 2.7970(16) . ?
U1 S3 2.8518(16) . ?
U1 O1 2.153(4) . ?
U1 O2 2.141(4) . ?
U1 C1 2.802(6) . ?
U1 C2 2.787(6) . ?
U1 C3 2.791(7) . ?
U1 C4 2.788(7) . ?
U1 C5 2.821(7) . ?
Mo1 S1 2.3737(16) . ?
Mo1 S2 2.3576(16) . ?
Mo1 S4 2.3254(16) . ?
Mo1 C11 2.356(7) . ?
Mo1 C12 2.374(7) . ?
Mo1 C13 2.383(6) . ?
Mo1 C14 2.364(7) . ?
Mo1 C15 2.332(7) . ?
Mo2 S1 2.3617(16) . ?
Mo2 S3 2.3810(16) . ?
Mo2 S4 2.3205(16) . ?
Mo2 C21 2.394(6) . ?
Mo2 C22 2.357(6) . ?
Mo2 C23 2.353(6) . ?
Mo2 C24 2.357(6) . ?
Mo2 C25 2.410(6) . ?
Mo3 S2 2.3863(16) . ?
Mo3 S3 2.3835(16) . ?
Mo3 S4 2.3130(15) . ?
Mo3 C31 2.392(7) . ?
Mo3 C32 2.370(7) . ?
Mo3 C33 2.366(7) . ?
Mo3 C34 2.349(6) . ?
Mo3 C35 2.382(7) . ?
O1 C41 1.334(8) . ?
O2 C47 1.345(8) . ?
C1 C2 1.416(9) . ?
C1 C5 1.414(10) . ?
C1 C6 1.490(10) . ?
C2 C3 1.414(11) . ?
C2 C7 1.493(10) . ?
C3 C4 1.428(11) . ?
C3 C8 1.506(11) . ?
C4 C5 1.409(11) . ?
C4 C9 1.500(10) . ?
C5 C10 1.499(10) . ?
C6 H6A 0.9800 . ?
C6 H6B 0.9800 . ?
C6 H6C 0.9800 . ?
C7 H7A 0.9800 . ?
C7 H7B 0.9800 . ?
C7 H7C 0.9800 . ?
C8 H8A 0.9800 . ?
C8 H8B 0.9800 . ?
C8 H8C 0.9800 . ?
C9 H9A 0.9800 . ?
C9 H9B 0.9800 . ?
C9 H9C 0.9800 . ?
C10 H10A 0.9800 . ?
C10 H10B 0.9800 . ?
C10 H10C 0.9800 . ?
C11 C12 1.416(10) . ?
C11 C15 1.412(10) . ?
C11 C16 1.505(10) . ?
C12 C13 1.436(10) . ?
C12 C17 1.497(9) . ?
C13 C14 1.414(10) . ?
C13 C18 1.502(11) . ?
C14 C15 1.434(11) . ?
C14 C19 1.504(10) . ?
C15 C20 1.505(10) . ?
C16 H16A 0.9800 . ?
C16 H16B 0.9800 . ?
C16 H16C 0.9800 . ?
C17 H17A 0.9800 . ?
C17 H17B 0.9800 . ?
C17 H17C 0.9800 . ?
C18 H18A 0.9800 . ?
C18 H18B 0.9800 . ?
C18 H18C 0.9800 . ?
C19 H19A 0.9800 . ?
C19 H19B 0.9800 . ?
C19 H19C 0.9800 . ?
C20 H20A 0.9800 . ?
C20 H20B 0.9800 . ?
C20 H20C 0.9800 . ?
C21 C22 1.422(10) . ?
C21 C25 1.415(10) . ?
C21 C26 1.489(10) . ?
C22 C23 1.417(10) . ?
C22 C27 1.512(10) . ?
C23 C24 1.429(10) . ?
C23 C28 1.500(10) . ?
C24 C25 1.426(10) . ?
C24 C29 1.507(10) . ?
C25 C30 1.497(10) . ?
C26 H26A 0.9800 . ?
C26 H26B 0.9800 . ?
C26 H26C 0.9800 . ?
C27 H27A 0.9800 . ?
C27 H27B 0.9800 . ?
C27 H27C 0.9800 . ?
C28 H28A 0.9800 . ?
C28 H28B 0.9800 . ?
C28 H28C 0.9800 . ?
C29 H29A 0.9800 . ?
C29 H29B 0.9800 . ?
C29 H29C 0.9800 . ?
C30 H30A 0.9800 . ?
C30 H30B 0.9800 . ?
C30 H30C 0.9800 . ?
C31 C32 1.424(11) . ?
C31 C35 1.420(10) . ?
C31 C36 1.498(10) . ?
C32 C33 1.416(10) . ?
C32 C37 1.512(10) . ?
C33 C34 1.414(10) . ?
C33 C38 1.509(10) . ?
C34 C35 1.410(10) . ?
C34 C39 1.497(9) . ?
C35 C40 1.508(10) . ?
C36 H36A 0.9800 . ?
C36 H36B 0.9800 . ?
C36 H36C 0.9800 . ?
C37 H37A 0.9800 . ?
C37 H37B 0.9800 . ?
C37 H37C 0.9800 . ?
C38 H38A 0.9800 . ?
C38 H38B 0.9800 . ?
C38 H38C 0.9800 . ?
C39 H39A 0.9800 . ?
C39 H39B 0.9800 . ?
C39 H39C 0.9800 . ?
C40 H40A 0.9800 . ?
C40 H40B 0.9800 . ?
C40 H40C 0.9800 . ?
C41 C42 1.401(10) . ?
C41 C46 1.406(10) . ?
C42 H42 0.9500 . ?
C42 C43 1.376(11) . ?
C43 H43 0.9500 . ?
C43 C44 1.388(13) . ?
C44 H44 0.9500 . ?
C44 C45 1.369(12) . ?
C45 H45 0.9500 . ?
C45 C46 1.379(11) . ?
C46 H46 0.9500 . ?
C47 C48 1.412(14) . ?
C47 C52 1.383(15) . ?
C47 C48' 1.380(17) . ?
C47 C52' 1.404(17) . ?
C48 H48 0.9500 . ?
C48 C49 1.403(16) . ?
C49 H49 0.9500 . ?
C49 C50 1.401(16) . ?
C50 H50 0.9500 . ?
C50 C51 1.375(17) . ?
C51 H51 0.9500 . ?
C51 C52 1.384(17) . ?
C52 H52 0.9500 . ?
C53 D53 0.9500 . ?
C53 C54 1.367(16) . ?
C53 C58 1.379(16) . ?
C54 D54 0.9500 . ?
C54 C55 1.376(16) . ?
C55 D55 0.9500 . ?
C55 C56 1.380(15) . ?
C56 D56 0.9500 . ?
C56 C57 1.378(15) . ?
C57 D57 0.9500 . ?
C57 C58 1.381(15) . ?
C58 D58 0.9500 . ?
C48' H48' 0.9500 . ?
C48' C49' 1.396(19) . ?
C49' H49' 0.9500 . ?
C49' C50' 1.381(19) . ?
C50' H50' 0.9500 . ?
C50' C51' 1.383(19) . ?
C51' H51' 0.9500 . ?
C51' C52' 1.398(19) . ?
C52' H52' 0.9500 . ?
C53A D53A 0.9500 . ?
C53A C54A 1.371(18) . ?
C53A C58A 1.376(18) . ?
C54A D54A 0.9500 . ?
C54A C55A 1.370(18) . ?
C55A D55A 0.9500 . ?
C55A C56A 1.374(18) . ?
C56A D56A 0.9500 . ?
C56A C57A 1.375(18) . ?
C57A D57A 0.9500 . ?
C57A C58A 1.371(18) . ?
C58A D58A 0.9500 . ?

loop_
_geom_torsion_atom_site_label_1
_geom_torsion_atom_site_label_2
_geom_torsion_atom_site_label_3
_geom_torsion_atom_site_label_4
_geom_torsion
_geom_torsion_site_symmetry_1
_geom_torsion_site_symmetry_2
_geom_torsion_site_symmetry_3
_geom_torsion_site_symmetry_4
_geom_torsion_publ_flag
U1 O1 C41 C42 -8.1(15) . . . . ?
U1 O1 C41 C46 172.6(8) . . . . ?
U1 O2 C47 C48 -160(2) . . . . ?
U1 O2 C47 C52 20(3) . . . . ?
U1 O2 C47 C48' -165(3) . . . . ?
U1 O2 C47 C52' 14(3) . . . . ?
U1 C1 C2 C3 -69.3(4) . . . . ?
U1 C1 C2 C7 114.2(6) . . . . ?
U1 C1 C5 C4 67.1(5) . . . . ?
U1 C1 C5 C10 -118.4(6) . . . . ?
U1 C2 C3 C4 -68.6(5) . . . . ?
U1 C2 C3 C8 120.2(7) . . . . ?
U1 C3 C4 C5 -70.6(5) . . . . ?
U1 C3 C4 C9 117.7(7) . . . . ?
U1 C4 C5 C1 -67.5(5) . . . . ?
U1 C4 C5 C10 118.4(7) . . . . ?
Mo1 C11 C12 C13 64.4(4) . . . . ?
Mo1 C11 C12 C17 -121.0(7) . . . . ?
Mo1 C11 C15 C14 -65.9(5) . . . . ?
Mo1 C11 C15 C20 120.7(7) . . . . ?
Mo1 C12 C13 C14 63.5(4) . . . . ?
Mo1 C12 C13 C18 -123.8(6) . . . . ?
Mo1 C13 C14 C15 63.0(5) . . . . ?
Mo1 C13 C14 C19 -124.6(7) . . . . ?
Mo1 C14 C15 C11 65.9(5) . . . . ?
Mo1 C14 C15 C20 -120.5(7) . . . . ?
Mo2 C21 C22 C23 64.5(4) . . . . ?
Mo2 C21 C22 C27 -121.1(6) . . . . ?
Mo2 C21 C25 C24 -62.0(4) . . . . ?
Mo2 C21 C25 C30 121.6(6) . . . . ?
Mo2 C22 C23 C24 64.8(4) . . . . ?
Mo2 C22 C23 C28 -122.2(6) . . . . ?
Mo2 C23 C24 C25 66.4(4) . . . . ?
Mo2 C23 C24 C29 -123.0(7) . . . . ?
Mo2 C24 C25 C21 63.1(5) . . . . ?
Mo2 C24 C25 C30 -120.5(6) . . . . ?
Mo3 C31 C32 C33 64.7(5) . . . . ?
Mo3 C31 C32 C37 -123.4(7) . . . . ?
Mo3 C31 C35 C34 -63.1(5) . . . . ?
Mo3 C31 C35 C40 123.4(8) . . . . ?
Mo3 C32 C33 C34 63.6(5) . . . . ?
Mo3 C32 C33 C38 -126.9(7) . . . . ?
Mo3 C33 C34 C35 66.3(5) . . . . ?
Mo3 C33 C34 C39 -121.3(7) . . . . ?
Mo3 C34 C35 C31 64.2(5) . . . . ?
Mo3 C34 C35 C40 -122.1(7) . . . . ?
O1 C41 C42 C43 179.8(6) . . . . ?
O1 C41 C46 C45 179.6(6) . . . . ?
O2 C47 C48 C49 176(2) . . . . ?
O2 C47 C52 C51 -176.1(15) . . . . ?
O2 C47 C48' C49' 180(2) . . . . ?
O2 C47 C52' C51' 178(2) . . . . ?
C1 C2 C3 U1 69.6(4) . . . . ?
C1 C2 C3 C4 1.1(7) . . . . ?
C1 C2 C3 C8 -170.2(6) . . . . ?
C2 C1 C5 U1 -68.5(4) . . . . ?
C2 C1 C5 C4 -1.4(7) . . . . ?
C2 C1 C5 C10 173.0(6) . . . . ?
C2 C3 C4 U1 68.6(4) . . . . ?
C2 C3 C4 C5 -2.0(7) . . . . ?
C2 C3 C4 C9 -173.6(6) . . . . ?
C3 C4 C5 U1 69.6(5) . . . . ?
C3 C4 C5 C1 2.1(8) . . . . ?
C3 C4 C5 C10 -172.1(6) . . . . ?
C5 C1 C2 U1 69.5(4) . . . . ?
C5 C1 C2 C3 0.2(7) . . . . ?
C5 C1 C2 C7 -176.3(6) . . . . ?
C6 C1 C2 U1 -114.4(6) . . . . ?
C6 C1 C2 C3 176.3(6) . . . . ?
C6 C1 C2 C7 -0.2(10) . . . . ?
C6 C1 C5 U1 115.2(6) . . . . ?
C6 C1 C5 C4 -177.6(6) . . . . ?
C6 C1 C5 C10 -3.2(10) . . . . ?
C7 C2 C3 U1 -113.9(6) . . . . ?
C7 C2 C3 C4 177.6(6) . . . . ?
C7 C2 C3 C8 6.3(11) . . . . ?
C8 C3 C4 U1 -120.1(7) . . . . ?
C8 C3 C4 C5 169.4(7) . . . . ?
C8 C3 C4 C9 -2.3(11) . . . . ?
C9 C4 C5 U1 -118.9(7) . . . . ?
C9 C4 C5 C1 173.6(6) . . . . ?
C9 C4 C5 C10 -0.6(11) . . . . ?
C11 C12 C13 Mo1 -63.8(5) . . . . ?
C11 C12 C13 C14 -0.3(7) . . . . ?
C11 C12 C13 C18 172.4(6) . . . . ?
C12 C11 C15 Mo1 64.4(5) . . . . ?
C12 C11 C15 C14 -1.5(8) . . . . ?
C12 C11 C15 C20 -175.0(7) . . . . ?
C12 C13 C14 Mo1 -63.6(4) . . . . ?
C12 C13 C14 C15 -0.7(7) . . . . ?
C12 C13 C14 C19 171.8(7) . . . . ?
C13 C14 C15 Mo1 -64.5(4) . . . . ?
C13 C14 C15 C11 1.4(7) . . . . ?
C13 C14 C15 C20 175.0(6) . . . . ?
C15 C11 C12 Mo1 -63.3(5) . . . . ?
C15 C11 C12 C13 1.1(7) . . . . ?
C15 C11 C12 C17 175.7(6) . . . . ?
C16 C11 C12 Mo1 124.3(7) . . . . ?
C16 C11 C12 C13 -171.3(6) . . . . ?
C16 C11 C12 C17 3.3(11) . . . . ?
C16 C11 C15 Mo1 -123.3(7) . . . . ?
C16 C11 C15 C14 170.8(7) . . . . ?
C16 C11 C15 C20 -2.6(12) . . . . ?
C17 C12 C13 Mo1 121.3(6) . . . . ?
C17 C12 C13 C14 -175.1(6) . . . . ?
C17 C12 C13 C18 -2.5(10) . . . . ?
C18 C13 C14 Mo1 124.0(6) . . . . ?
C18 C13 C14 C15 -173.0(6) . . . . ?
C18 C13 C14 C19 -0.6(11) . . . . ?
C19 C14 C15 Mo1 122.9(7) . . . . ?
C19 C14 C15 C11 -171.3(6) . . . . ?
C19 C14 C15 C20 2.4(11) . . . . ?
C21 C22 C23 Mo2 -65.6(4) . . . . ?
C21 C22 C23 C24 -0.8(7) . . . . ?
C21 C22 C23 C28 172.2(6) . . . . ?
C22 C21 C25 Mo2 63.2(4) . . . . ?
C22 C21 C25 C24 1.2(7) . . . . ?
C22 C21 C25 C30 -175.2(6) . . . . ?
C22 C23 C24 Mo2 -64.9(4) . . . . ?
C22 C23 C24 C25 1.5(7) . . . . ?
C22 C23 C24 C29 172.1(6) . . . . ?
C23 C24 C25 Mo2 -64.8(4) . . . . ?
C23 C24 C25 C21 -1.7(7) . . . . ?
C23 C24 C25 C30 174.7(6) . . . . ?
C25 C21 C22 Mo2 -64.8(4) . . . . ?
C25 C21 C22 C23 -0.3(7) . . . . ?
C25 C21 C22 C27 174.1(6) . . . . ?
C26 C21 C22 Mo2 123.5(6) . . . . ?
C26 C21 C22 C23 -172.0(6) . . . . ?
C26 C21 C22 C27 2.4(10) . . . . ?
C26 C21 C25 Mo2 -125.3(7) . . . . ?
C26 C21 C25 C24 172.7(6) . . . . ?
C26 C21 C25 C30 -3.8(11) . . . . ?
C27 C22 C23 Mo2 120.2(7) . . . . ?
C27 C22 C23 C24 -175.0(6) . . . . ?
C27 C22 C23 C28 -2.0(11) . . . . ?
C28 C23 C24 Mo2 122.1(6) . . . . ?
C28 C23 C24 C25 -171.5(6) . . . . ?
C28 C23 C24 C29 -1.0(10) . . . . ?
C29 C24 C25 Mo2 124.6(7) . . . . ?
C29 C24 C25 C21 -172.3(6) . . . . ?
C29 C24 C25 C30 4.1(11) . . . . ?
C31 C32 C33 Mo3 -65.4(5) . . . . ?
C31 C32 C33 C34 -1.8(8) . . . . ?
C31 C32 C33 C38 167.7(6) . . . . ?
C32 C31 C35 Mo3 63.6(5) . . . . ?
C32 C31 C35 C34 0.5(8) . . . . ?
C32 C31 C35 C40 -173.0(7) . . . . ?
C32 C33 C34 Mo3 -64.2(5) . . . . ?
C32 C33 C34 C35 2.1(8) . . . . ?
C32 C33 C34 C39 174.5(6) . . . . ?
C33 C34 C35 Mo3 -65.8(5) . . . . ?
C33 C34 C35 C31 -1.6(8) . . . . ?
C33 C34 C35 C40 172.1(6) . . . . ?
C35 C31 C32 Mo3 -64.0(5) . . . . ?
C35 C31 C32 C33 0.8(8) . . . . ?
C35 C31 C32 C37 172.6(6) . . . . ?
C36 C31 C32 Mo3 131.4(7) . . . . ?
C36 C31 C32 C33 -163.9(7) . . . . ?
C36 C31 C32 C37 7.9(11) . . . . ?
C36 C31 C35 Mo3 -132.7(8) . . . . ?
C36 C31 C35 C34 164.2(7) . . . . ?
C36 C31 C35 C40 -9.3(12) . . . . ?
C37 C32 C33 Mo3 123.3(7) . . . . ?
C37 C32 C33 C34 -173.0(7) . . . . ?
C37 C32 C33 C38 -3.6(12) . . . . ?
C38 C33 C34 Mo3 126.1(6) . . . . ?
C38 C33 C34 C35 -167.6(6) . . . . ?
C38 C33 C34 C39 4.7(11) . . . . ?
C39 C34 C35 Mo3 122.0(7) . . . . ?
C39 C34 C35 C31 -173.8(6) . . . . ?
C39 C34 C35 C40 -0.1(11) . . . . ?
C41 C42 C43 C44 1.1(11) . . . . ?
C42 C41 C46 C45 0.3(10) . . . . ?
C42 C43 C44 C45 -0.7(12) . . . . ?
C43 C44 C45 C46 0.0(12) . . . . ?
C44 C45 C46 C41 0.1(11) . . . . ?
C46 C41 C42 C43 -0.9(10) . . . . ?
C47 C48 C49 C50 3(4) . . . . ?
C47 C48' C49' C50' 1(5) . . . . ?
C48 C47 C52 C51 5(3) . . . . ?
C48 C49 C50 C51 -1(3) . . . . ?
C49 C50 C51 C52 1(3) . . . . ?
C50 C51 C52 C47 -3(3) . . . . ?
C52 C47 C48 C49 -5(4) . . . . ?
C53 C54 C55 C56 -2(3) . . . . ?
C54 C53 C58 C57 3(3) . . . . ?
C54 C55 C56 C57 3(3) . . . . ?
C55 C56 C57 C58 -2(3) . . . . ?
C56 C57 C58 C53 -1(3) . . . . ?
C58 C53 C54 C55 -1(3) . . . . ?
C48' C47 C52' C51' -3(4) . . . . ?
C48' C49' C50' C51' -1(4) . . . . ?
C49' C50' C51' C52' 0(4) . . . . ?
C50' C51' C52' C47 2(4) . . . . ?
C52' C47 C48' C49' 1(5) . . . . ?
C53A C54A C55A C56A 0(6) . . . . ?
C54A C53A C58A C57A 2(6) . . . . ?
C54A C55A C56A C57A 0(6) . . . . ?
C55A C56A C57A C58A 1(6) . . . . ?
C56A C57A C58A C53A -2(6) . . . . ?
C58A C53A C54A C55A -1(5) . . . . ?
